data_2200380
loop_
_publ_author_name
'Fronczek, Frank R.'
'Aubry, David A.'
'Stanley, George G.'

_publ_section_title
;
Refinement of lithium tetrahydroxoborate with low-temperature
CCD data
;
_journal_name_full 'Acta Crystallographica, Section E'
_journal_page_first i62
_journal_page_last i63
_journal_paper_doi 10.1107/S1600536801011163
_journal_volume 57
_journal_year 2001
_chemical_formula_moiety 'Li 1+, B O4 H4 1-'
_chemical_formula_structural 'Li B (O H)4'
_chemical_formula_sum 'B H4 Li O4'
_chemical_formula_weight 85.78
_space_group_IT_number 61
_symmetry_cell_setting orthorhombic
_symmetry_space_group_name_Hall '-P 2ac 2ab'
_symmetry_space_group_name_H-M 'P b c a'
_cell_angle_alpha 90
_cell_angle_beta 90
_cell_angle_gamma 90
_cell_formula_units_Z 8
_cell_length_a 7.9362(3)
_cell_length_b 8.5220(3)
_cell_length_c 9.1762(4)
_cell_measurement_temperature 120
_cell_volume 620.61(4)
_database_code_amcsd 0010359
_diffrn_ambient_temperature 120
_exptl_crystal_density_diffrn 1.836
_cod_depositor_comments
;
The following automatic conversions were performed:
'_symmetry_cell_setting' value 'Orthorhombic' changed to 'orthorhombic'
according to '/home/saulius/struct/CIF-dictionaries/cif_core.dic'
dictionary named 'cif_core.dic' version 2.4.1 from 2010-06-29.

Automatic conversion script
Id: cif_fix_enum 1527 2010-12-29 10:47:43Z saulius 
;
_cod_database_code 2200380
_amcsd_formula_title LiB(OH)4

loop_
_space_group_symop_operation_xyz
'x, y, z'
'-x+1/2, -y, z+1/2'
'x+1/2, -y+1/2, -z'
'-x, y+1/2, -z+1/2'
'-x, -y, -z'
'x-1/2, y, -z-1/2'
'-x-1/2, y-1/2, z'
'x, -y-1/2, z-1/2'

loop_
_atom_site_label
_atom_site_fract_x
_atom_site_fract_y
_atom_site_fract_z
_atom_site_U_iso_or_equiv
_atom_site_adp_type
_atom_site_calc_flag
_atom_site_refinement_flags
_atom_site_occupancy
_atom_site_disorder_assembly
_atom_site_disorder_group
_atom_site_type_symbol
Li1 .1319(2) .3741(2) .3016(2) .0127(4) Uani d . 1 . . Li
B1 .32892(15) .33617(13) .59296(13) .0089(2) Uani d . 1 . . B
O1 .16392(10) .29123(9) .65473(9) .00989(18) Uani d . 1 . . O
O2 .29301(10) .41668(9) .45417(8) .01158(19) Uani d . 1 . . O
O3 .42395(10) .44191(8) .68819(8) .00999(18) Uani d . 1 . . O
O4 .43403(10) .19150(9) .57379(9) .01098(18) Uani d . 1 . . O
H1 .097(2) .2814(19) .5891(19) .028(4) Uiso d . 1 . . H
H2 .381(2) .455(2) .418(2) .038(5) Uiso d . 1 . . H
H3 .492(2) .3964(18) .735(2) .027(4) Uiso d . 1 . . H
H4 .373(2) .117(2) .5432(18) .027(4) Uiso d . 1 . . H

loop_
_atom_site_aniso_label
_atom_site_aniso_U_11
_atom_site_aniso_U_22
_atom_site_aniso_U_33
_atom_site_aniso_U_12
_atom_site_aniso_U_13
_atom_site_aniso_U_23
Li1 .0142(9) .0133(9) .0105(8) -.0010(7) -.0006(7) -.0005(7)
B1 .0090(5) .0092(5) .0084(5) -.0002(4) .0003(4) .0005(4)
O1 .0083(4) .0121(4) .0093(4) -.0004(3) .0004(3) .0009(3)
O2 .0102(4) .0148(4) .0098(4) -.0032(3) -.0011(3) .0030(3)
O3 .0109(4) .0092(4) .0099(4) .0008(3) -.0032(3) -.0001(3)
O4 .0094(4) .0101(4) .0135(4) .0005(3) -.0007(3) -.0019(3)

loop_
_geom_bond_atom_site_label_1
_geom_bond_atom_site_label_2
_geom_bond_site_symmetry_2
_geom_bond_distance
_geom_bond_publ_flag
Li1 O1 8_565 1.966(2) yes
Li1 O2 . 1.931(2) yes
Li1 O3 2_564 1.933(2) yes
Li1 O4 3_456 2.022(2) yes
B1 O1 . 1.4774(13) yes
B1 O2 . 1.4745(14) yes
B1 O3 . 1.4644(14) yes
B1 O4 . 1.4989(13) yes
O1 H1 . .807(18) ?
O2 H2 . .837(19) ?
O3 H3 . .793(18) ?
O4 H4 . .845(18) ?

loop_
_cod_related_entry_id
_cod_related_entry_database
_cod_related_entry_code
1 AMCSD 0010359
